data_2236896
loop_
_publ_author_name
'Zhong, Kai-Long'

_publ_section_title
;
 Bis(1,10-phenanthroline-\k^2^<i>N</i>,<i>N</i>')(sulfato-<i>O</i>)copper(II)
 propane-1,3-diol monosolvate
;
_journal_coeditor_code HB6990
_journal_issue 12
_journal_name_full 'Acta Crystallographica Section E'
_journal_page_first m1555
_journal_paper_doi 10.1107/S1600536812047721
_journal_volume 68
_journal_year 2012
_chemical_formula_iupac '[Cu (S O4) (C12 H8 N2)2], C3 H8 O2'
_chemical_formula_moiety 'C24 H16 Cu N4 O4 S, C3 H8 O2'
_chemical_formula_sum 'C27 H24 Cu N4 O6 S'
_chemical_formula_weight 596.10
_chemical_name_systematic
;
Bis(1,10-phenanthroline-\k^2^<i>N</i>,<i>N</i>')(sulfato-<i>O</i>)copper(II)
propane-1,3-diol monosolvate
;
_space_group_IT_number 9
_symmetry_cell_setting monoclinic
_symmetry_space_group_name_Hall 'C -2yc'
_symmetry_space_group_name_H-M 'C 1 c 1'
_atom_sites_solution_hydrogens geom
_atom_sites_solution_primary direct
_atom_sites_solution_secondary difmap
_audit_creation_method SHELXL-97
_cell_angle_alpha 90.00
_cell_angle_beta 123.44(3)
_cell_angle_gamma 90.00
_cell_formula_units_Z 4
_cell_length_a 17.523(4)
_cell_length_b 12.562(3)
_cell_length_c 13.438(3)
_cell_measurement_reflns_used 6081
_cell_measurement_temperature 223.15
_cell_measurement_theta_max 27.48
_cell_measurement_theta_min 3.13
_cell_volume 2468.4(13)
_computing_cell_refinement 'CrystalClear (Rigaku, 2007)'
_computing_data_collection 'CrystalClear (Rigaku, 2007)'
_computing_data_reduction 'CrystalClear (Rigaku, 2007)'
_computing_molecular_graphics 'XP in SHELXTL (Sheldrick, 2008)'
_computing_publication_material 'SHELXTL (Sheldrick, 2008)'
_computing_structure_refinement 'SHELXL97 (Sheldrick, 2008)'
_computing_structure_solution 'SHELXS97 (Sheldrick, 2008)'
_diffrn_ambient_temperature 223.15
_diffrn_detector_area_resol_mean 28.5714
_diffrn_measured_fraction_theta_full 0.979
_diffrn_measured_fraction_theta_max 0.979
_diffrn_measurement_device_type 'Rigaku Mercury CCD'
_diffrn_measurement_method '\w scan'
_diffrn_radiation_monochromator graphite
_diffrn_radiation_source 'fine-focus sealed tube'
_diffrn_radiation_type MoK\a
_diffrn_radiation_wavelength 0.71073
_diffrn_reflns_av_R_equivalents 0.0166
_diffrn_reflns_av_sigmaI/netI 0.0259
_diffrn_reflns_limit_h_max 20
_diffrn_reflns_limit_h_min -22
_diffrn_reflns_limit_k_max 15
_diffrn_reflns_limit_k_min -15
_diffrn_reflns_limit_l_max 15
_diffrn_reflns_limit_l_min -17
_diffrn_reflns_number 6895
_diffrn_reflns_theta_full 27.48
_diffrn_reflns_theta_max 27.48
_diffrn_reflns_theta_min 3.13
_diffrn_standards_number 0
_exptl_absorpt_coefficient_mu 1.023
_exptl_absorpt_correction_T_max 1.0000
_exptl_absorpt_correction_T_min 0.7497
_exptl_absorpt_correction_type multi-scan
_exptl_absorpt_process_details '(REQAB; Jacobson, 1998)'
_exptl_crystal_colour Blue
_exptl_crystal_density_diffrn 1.604
_exptl_crystal_density_method 'not measured'
_exptl_crystal_description Block
_exptl_crystal_F_000 1228
_exptl_crystal_size_max 0.30
_exptl_crystal_size_mid 0.20
_exptl_crystal_size_min 0.20
_refine_diff_density_max 0.699
_refine_diff_density_min -0.819
_refine_ls_abs_structure_details 'Flack (1983), 1224 Friedel pairs'
_refine_ls_abs_structure_Flack 0.560(10)
_refine_ls_extinction_coef 0.0074(6)
_refine_ls_extinction_expression Fc^*^=kFc[1+0.001xFc^2^\l^3^/sin(2\q)]^-1/4^
_refine_ls_extinction_method 'SHELXL97 (Sheldrick, 2008)'
_refine_ls_goodness_of_fit_ref 1.068
_refine_ls_hydrogen_treatment constr
_refine_ls_matrix_type full
_refine_ls_number_parameters 354
_refine_ls_number_reflns 4049
_refine_ls_number_restraints 2
_refine_ls_restrained_S_all 1.067
_refine_ls_R_factor_all 0.0370
_refine_ls_R_factor_gt 0.0358
_refine_ls_shift/su_max 0.002
_refine_ls_shift/su_mean 0.000
_refine_ls_structure_factor_coef Fsqd
_refine_ls_weighting_details 'calc w=1/[\s^2^(Fo^2^)+(0.0678P)^2^+0.9364P] where P=(Fo^2^+2Fc^2^)/3'
_refine_ls_weighting_scheme calc
_refine_ls_wR_factor_gt 0.0936
_refine_ls_wR_factor_ref 0.0944
_reflns_number_gt 3892
_reflns_number_total 4049
_reflns_threshold_expression I>2\s(I)
_cod_data_source_file hb6990.cif
_cod_data_source_block I
_cod_original_sg_symbol_H-M 'C c'
_cod_database_code 2236896
_cod_database_fobs_code 2236896

loop_
_symmetry_equiv_pos_as_xyz
'x, y, z'
'x, -y, z+1/2'
'x+1/2, y+1/2, z'
'x+1/2, -y+1/2, z+1/2'

loop_
_atom_site_type_symbol
_atom_site_label
_atom_site_fract_x
_atom_site_fract_y
_atom_site_fract_z
_atom_site_U_iso_or_equiv
_atom_site_adp_type
_atom_site_calc_flag
_atom_site_refinement_flags
_atom_site_occupancy
_atom_site_symmetry_multiplicity
Cu Cu1 0.27326(3) 0.20114(3) 0.12409(3) 0.01905(12) Uani d . 1 1
S S1 0.26222(7) -0.04682(6) 0.13203(9) 0.0231(2) Uani d . 1 1
O O1 0.24083(19) 0.0554(2) 0.0634(2) 0.0302(6) Uani d . 1 1
O O2 0.27343(19) -0.0240(2) 0.2470(2) 0.0320(6) Uani d . 1 1
O O3 0.1834(2) -0.1175(2) 0.0615(3) 0.0289(6) Uani d . 1 1
O O4 0.3462(2) -0.0955(3) 0.1531(3) 0.0384(8) Uani d . 1 1
O O5 0.2035(3) -0.3097(2) 0.1774(3) 0.0356(8) Uani d . 1 1
H H5B 0.1993 -0.2483 0.1543 0.053 Uiso calc R 1 1
O O6 0.3321(3) -0.2976(2) 0.0534(3) 0.0402(9) Uani d . 1 1
H H6B 0.3338 -0.2348 0.0713 0.060 Uiso calc R 1 1
N N1 0.3609(2) 0.2146(2) 0.0734(3) 0.0182(7) Uani d . 1 1
N N2 0.3697(2) 0.2982(2) 0.2604(3) 0.0187(7) Uani d . 1 1
N N3 0.1833(2) 0.2196(2) 0.1711(3) 0.0211(7) Uani d . 1 1
N N4 0.1724(3) 0.3012(2) -0.0218(3) 0.0200(7) Uani d . 1 1
C C1 0.3546(3) 0.1723(3) -0.0219(3) 0.0231(8) Uani d . 1 1
H H1A 0.3088 0.1225 -0.0664 0.028 Uiso calc R 1 1
C C2 0.4122(3) 0.1985(3) -0.0580(4) 0.0238(9) Uani d . 1 1
H H2A 0.4048 0.1674 -0.1256 0.029 Uiso calc R 1 1
C C3 0.4815(3) 0.2722(3) 0.0085(4) 0.0246(8) Uani d . 1 1
H H3A 0.5207 0.2913 -0.0148 0.030 Uiso calc R 1 1
C C4 0.4922(3) 0.3180(3) 0.1117(4) 0.0220(8) Uani d . 1 1
C C5 0.5640(3) 0.3893(3) 0.1891(4) 0.0246(8) Uani d . 1 1
H H5A 0.6067 0.4091 0.1719 0.030 Uiso calc R 1 1
C C6 0.5707(3) 0.4287(3) 0.2877(4) 0.0242(9) Uani d . 1 1
H H6A 0.6178 0.4755 0.3372 0.029 Uiso calc R 1 1
C C7 0.5067(3) 0.3993(3) 0.3165(3) 0.0213(7) Uani d . 1 1
C C8 0.5099(3) 0.4370(3) 0.4191(4) 0.0239(8) Uani d . 1 1
H H8A 0.5559 0.4833 0.4722 0.029 Uiso calc R 1 1
C C9 0.4455(3) 0.4046(4) 0.4383(4) 0.0292(9) Uani d . 1 1
H H9A 0.4473 0.4287 0.5050 0.035 Uiso calc R 1 1
C C10 0.3765(3) 0.3353(3) 0.3588(3) 0.0232(8) Uani d . 1 1
H H10A 0.3333 0.3138 0.3745 0.028 Uiso calc R 1 1
C C11 0.4352(3) 0.3301(3) 0.2419(3) 0.0180(7) Uani d . 1 1
C C12 0.4292(3) 0.2867(3) 0.1391(4) 0.0172(8) Uani d . 1 1
C C13 0.1905(3) 0.1780(4) 0.2671(4) 0.0253(8) Uani d . 1 1
H H13A 0.2369 0.1293 0.3136 0.030 Uiso calc R 1 1
C C14 0.1285(4) 0.2067(3) 0.2998(5) 0.0282(10) Uani d . 1 1
H H14A 0.1355 0.1784 0.3684 0.034 Uiso calc R 1 1
C C15 0.0597(3) 0.2749(3) 0.2311(4) 0.0265(9) Uani d . 1 1
H H15A 0.0187 0.2932 0.2517 0.032 Uiso calc R 1 1
C C16 0.0500(3) 0.3184(3) 0.1289(4) 0.0221(8) Uani d . 1 1
C C17 -0.0231(3) 0.3899(3) 0.0491(4) 0.0273(9) Uani d . 1 1
H H17A -0.0653 0.4110 0.0664 0.033 Uiso calc R 1 1
C C18 -0.0307(3) 0.4266(3) -0.0513(4) 0.0275(9) Uani d . 1 1
H H18A -0.0796 0.4705 -0.1030 0.033 Uiso calc R 1 1
C C19 0.0350(3) 0.3991(3) -0.0794(4) 0.0217(7) Uani d . 1 1
C C20 0.0297(3) 0.4362(3) -0.1815(4) 0.0295(9) Uani d . 1 1
H H20A -0.0173 0.4816 -0.2346 0.035 Uiso calc R 1 1
C C21 0.0948(3) 0.4043(3) -0.2017(4) 0.0274(9) Uani d . 1 1
H H21A 0.0918 0.4270 -0.2697 0.033 Uiso calc R 1 1
C C22 0.1665(3) 0.3369(3) -0.1190(4) 0.0250(8) Uani d . 1 1
H H22A 0.2110 0.3169 -0.1328 0.030 Uiso calc R 1 1
C C23 0.1081(3) 0.3307(3) -0.0015(3) 0.0194(7) Uani d . 1 1
C C24 0.1152(3) 0.2895(3) 0.1030(4) 0.0197(8) Uani d . 1 1
C C25 0.1907(4) -0.3797(4) 0.0891(5) 0.0443(12) Uani d . 1 1
H H25A 0.1684 -0.3402 0.0160 0.053 Uiso calc R 1 1
H H25B 0.1443 -0.4314 0.0739 0.053 Uiso calc R 1 1
C C26 0.2772(4) -0.4380(3) 0.1223(6) 0.0428(10) Uani d . 1 1
H H26A 0.2953 -0.4846 0.1894 0.051 Uiso calc R 1 1
H H26B 0.2648 -0.4822 0.0557 0.051 Uiso calc R 1 1
C C27 0.3551(4) -0.3643(4) 0.1545(5) 0.0478(13) Uani d . 1 1
H H27A 0.3683 -0.3199 0.2212 0.057 Uiso calc R 1 1
H H27B 0.4095 -0.4055 0.1784 0.057 Uiso calc R 1 1

loop_
_atom_site_aniso_label
_atom_site_aniso_U_11
_atom_site_aniso_U_22
_atom_site_aniso_U_33
_atom_site_aniso_U_12
_atom_site_aniso_U_13
_atom_site_aniso_U_23
Cu1 0.01945(19) 0.01898(19) 0.02378(19) -0.00159(19) 0.01512(15) -0.0013(2)
S1 0.0213(5) 0.0179(3) 0.0240(4) -0.0008(4) 0.0087(3) -0.0011(4)
O1 0.0415(16) 0.0209(12) 0.0289(13) -0.0051(11) 0.0199(12) 0.0000(10)
O2 0.0374(15) 0.0364(15) 0.0205(12) 0.0032(12) 0.0149(12) 0.0005(11)
O3 0.0291(15) 0.0270(14) 0.0299(14) -0.0041(11) 0.0158(13) 0.0025(11)
O4 0.0218(15) 0.0423(16) 0.056(2) -0.0006(12) 0.0247(15) -0.0109(15)
O5 0.051(2) 0.0288(15) 0.0388(18) -0.0008(13) 0.0325(17) 0.0025(13)
O6 0.062(2) 0.0354(19) 0.043(2) 0.0029(14) 0.0413(19) 0.0006(13)
N1 0.0179(17) 0.0201(16) 0.0172(16) -0.0027(12) 0.0100(15) -0.0017(12)
N2 0.0177(17) 0.0196(17) 0.0179(16) 0.0009(11) 0.0093(15) 0.0022(11)
N3 0.0235(19) 0.0175(15) 0.0267(19) -0.0016(13) 0.0167(17) -0.0002(13)
N4 0.0241(19) 0.0194(18) 0.0202(17) 0.0009(12) 0.0145(16) 0.0022(12)
C1 0.023(2) 0.0238(18) 0.0231(19) -0.0027(17) 0.0132(17) -0.0066(17)
C2 0.026(2) 0.024(2) 0.026(2) -0.0010(14) 0.017(2) -0.0043(15)
C3 0.025(2) 0.031(2) 0.024(2) 0.0026(17) 0.0172(18) 0.0021(17)
C4 0.0194(19) 0.0232(18) 0.0225(19) 0.0006(16) 0.0110(17) 0.0036(16)
C5 0.020(2) 0.028(2) 0.0269(19) 0.0011(15) 0.0138(17) 0.0037(17)
C6 0.021(2) 0.022(2) 0.0263(19) -0.0022(14) 0.0110(17) 0.0021(15)
C7 0.0219(19) 0.0216(18) 0.0185(17) 0.0003(15) 0.0099(16) 0.0002(15)
C8 0.025(2) 0.021(2) 0.0211(17) -0.0031(15) 0.0095(17) -0.0036(15)
C9 0.033(2) 0.033(2) 0.0174(18) -0.0021(18) 0.0112(19) -0.0055(16)
C10 0.027(2) 0.026(2) 0.0230(19) -0.0014(16) 0.0177(18) -0.0017(16)
C11 0.0199(18) 0.0166(16) 0.0190(17) 0.0003(14) 0.0116(16) 0.0001(15)
C12 0.0178(19) 0.0170(18) 0.0169(18) 0.0017(13) 0.0096(16) 0.0014(13)
C13 0.030(2) 0.0236(18) 0.029(2) -0.0012(17) 0.021(2) -0.0020(18)
C14 0.035(3) 0.032(2) 0.029(2) -0.0057(16) 0.025(2) -0.0029(15)
C15 0.029(2) 0.028(2) 0.033(2) -0.0009(17) 0.024(2) -0.0052(18)
C16 0.025(2) 0.0209(17) 0.028(2) -0.0048(16) 0.0192(18) -0.0066(17)
C17 0.022(2) 0.026(2) 0.037(2) 0.0046(16) 0.0182(19) -0.0045(18)
C18 0.021(2) 0.025(2) 0.027(2) 0.0065(14) 0.0081(18) -0.0025(16)
C19 0.0194(19) 0.0185(18) 0.0235(18) -0.0019(15) 0.0094(16) -0.0047(15)
C20 0.027(2) 0.028(2) 0.023(2) 0.0028(16) 0.0075(18) 0.0029(17)
C21 0.034(2) 0.026(2) 0.0211(19) 0.0008(17) 0.0148(19) 0.0039(16)
C22 0.031(2) 0.024(2) 0.0231(19) 0.0028(17) 0.0175(18) 0.0023(16)
C23 0.0188(18) 0.0181(17) 0.0190(17) -0.0019(15) 0.0090(16) -0.0049(15)
C24 0.018(2) 0.0178(18) 0.024(2) -0.0015(13) 0.0115(18) -0.0029(14)
C25 0.052(3) 0.037(3) 0.049(3) -0.014(2) 0.031(3) -0.002(2)
C26 0.059(3) 0.0205(15) 0.053(2) 0.014(2) 0.034(2) 0.009(3)
C27 0.043(3) 0.052(3) 0.046(3) 0.011(2) 0.022(3) 0.006(2)

loop_
_atom_type_symbol
_atom_type_description
_atom_type_scat_dispersion_real
_atom_type_scat_dispersion_imag
_atom_type_scat_source
C C 0.0033 0.0016 'International Tables Vol C Tables 4.2.6.8 and 6.1.1.4'
H H 0.0000 0.0000 'International Tables Vol C Tables 4.2.6.8 and 6.1.1.4'
N N 0.0061 0.0033 'International Tables Vol C Tables 4.2.6.8 and 6.1.1.4'
O O 0.0106 0.0060 'International Tables Vol C Tables 4.2.6.8 and 6.1.1.4'
S S 0.1246 0.1234 'International Tables Vol C Tables 4.2.6.8 and 6.1.1.4'
Cu Cu 0.3201 1.2651 'International Tables Vol C Tables 4.2.6.8 and 6.1.1.4'

loop_
_geom_angle_atom_site_label_1
_geom_angle_atom_site_label_2
_geom_angle_atom_site_label_3
_geom_angle
O1 Cu1 N1 92.19(12)
O1 Cu1 N3 98.11(12)
N1 Cu1 N3 168.47(9)
O1 Cu1 N2 145.89(12)
N1 Cu1 N2 81.16(14)
N3 Cu1 N2 93.02(14)
O1 Cu1 N4 105.07(12)
N1 Cu1 N4 92.28(13)
N3 Cu1 N4 80.09(14)
N2 Cu1 N4 108.58(9)
O3 S1 O4 110.99(16)
O3 S1 O2 109.25(16)
O4 S1 O2 109.75(19)
O3 S1 O1 107.05(16)
O4 S1 O1 111.03(18)
O2 S1 O1 108.70(15)
S1 O1 Cu1 128.81(16)
C25 O5 H5B 109.5
C27 O6 H6B 109.5
C1 N1 C12 117.7(4)
C1 N1 Cu1 128.3(3)
C12 N1 Cu1 113.5(3)
C10 N2 C11 116.8(3)
C10 N2 Cu1 131.4(3)
C11 N2 Cu1 111.7(3)
C13 N3 C24 119.2(4)
C13 N3 Cu1 126.0(3)
C24 N3 Cu1 114.5(3)
C22 N4 C23 119.0(4)
C22 N4 Cu1 131.6(3)
C23 N4 Cu1 109.3(3)
N1 C1 C2 123.6(4)
N1 C1 H1A 118.2
C2 C1 H1A 118.2
C1 C2 C3 118.8(4)
C1 C2 H2A 120.6
C3 C2 H2A 120.6
C2 C3 C4 119.8(4)
C2 C3 H3A 120.1
C4 C3 H3A 120.1
C12 C4 C3 116.5(4)
C12 C4 C5 119.6(4)
C3 C4 C5 123.9(4)
C6 C5 C4 120.5(4)
C6 C5 H5A 119.7
C4 C5 H5A 119.7
C5 C6 C7 121.0(4)
C5 C6 H6A 119.5
C7 C6 H6A 119.5
C11 C7 C6 119.7(3)
C11 C7 C8 116.3(4)
C6 C7 C8 124.0(4)
C9 C8 C7 119.4(4)
C9 C8 H8A 120.3
C7 C8 H8A 120.3
C8 C9 C10 120.4(4)
C8 C9 H9A 119.8
C10 C9 H9A 119.8
N2 C10 C9 122.7(4)
N2 C10 H10A 118.7
C9 C10 H10A 118.7
N2 C11 C7 124.4(3)
N2 C11 C12 116.3(3)
C7 C11 C12 119.3(3)
N1 C12 C4 123.6(4)
N1 C12 C11 116.6(4)
C4 C12 C11 119.8(4)
N3 C13 C14 121.2(4)
N3 C13 H13A 119.4
C14 C13 H13A 119.4
C15 C14 C13 119.7(4)
C15 C14 H14A 120.1
C13 C14 H14A 120.1
C14 C15 C16 120.0(4)
C14 C15 H15A 120.0
C16 C15 H15A 120.0
C15 C16 C24 117.7(4)
C15 C16 C17 123.4(4)
C24 C16 C17 118.9(4)
C18 C17 C16 120.7(4)
C18 C17 H17A 119.6
C16 C17 H17A 119.6
C17 C18 C19 121.5(4)
C17 C18 H18A 119.2
C19 C18 H18A 119.2
C20 C19 C23 118.1(4)
C20 C19 C18 123.1(4)
C23 C19 C18 118.8(4)
C21 C20 C19 118.8(4)
C21 C20 H20A 120.6
C19 C20 H20A 120.6
C20 C21 C22 119.8(4)
C20 C21 H21A 120.1
C22 C21 H21A 120.1
N4 C22 C21 121.9(4)
N4 C22 H22A 119.1
C21 C22 H22A 119.1
N4 C23 C19 122.2(3)
N4 C23 C24 117.8(3)
C19 C23 C24 119.9(3)
N3 C24 C16 122.1(4)
N3 C24 C23 117.7(4)
C16 C24 C23 120.1(4)
O5 C25 C26 113.0(5)
O5 C25 H25A 109.0
C26 C25 H25A 109.0
O5 C25 H25B 109.0
C26 C25 H25B 109.0
H25A C25 H25B 107.8
C27 C26 C25 112.9(3)
C27 C26 H26A 109.0
C25 C26 H26A 109.0
C27 C26 H26B 109.0
C25 C26 H26B 109.0
H26A C26 H26B 107.8
O6 C27 C26 110.3(5)
O6 C27 H27A 109.6
C26 C27 H27A 109.6
O6 C27 H27B 109.6
C26 C27 H27B 109.6
H27A C27 H27B 108.1

loop_
_geom_bond_atom_site_label_1
_geom_bond_atom_site_label_2
_geom_bond_distance
_geom_bond_publ_flag
Cu1 O1 1.956(3) y
Cu1 N1 2.001(3) y
Cu1 N3 2.009(3) y
Cu1 N2 2.071(3) y
Cu1 N4 2.175(4) y
S1 O3 1.466(3) ?
S1 O4 1.469(3) ?
S1 O2 1.475(3) ?
S1 O1 1.503(3) ?
O5 C25 1.392(6) ?
O5 H5B 0.8200 ?
O6 C27 1.451(6) ?
O6 H6B 0.8200 ?
N1 C1 1.333(5) ?
N1 C12 1.367(5) ?
N2 C10 1.343(5) ?
N2 C11 1.363(5) ?
N3 C13 1.331(6) ?
N3 C24 1.352(6) ?
N4 C22 1.331(5) ?
N4 C23 1.349(5) ?
C1 C2 1.380(6) ?
C1 H1A 0.9300 ?
C2 C3 1.390(6) ?
C2 H2A 0.9300 ?
C3 C4 1.416(6) ?
C3 H3A 0.9300 ?
C4 C12 1.398(6) ?
C4 C5 1.423(6) ?
C5 C6 1.358(6) ?
C5 H5A 0.9300 ?
C6 C7 1.422(6) ?
C6 H6A 0.9300 ?
C7 C11 1.395(6) ?
C7 C8 1.429(5) ?
C8 C9 1.350(6) ?
C8 H8A 0.9300 ?
C9 C10 1.392(6) ?
C9 H9A 0.9300 ?
C10 H10A 0.9300 ?
C11 C12 1.433(6) ?
C13 C14 1.425(6) ?
C13 H13A 0.9300 ?
C14 C15 1.347(7) ?
C14 H14A 0.9300 ?
C15 C16 1.399(6) ?
C15 H15A 0.9300 ?
C16 C24 1.413(6) ?
C16 C17 1.443(6) ?
C17 C18 1.360(6) ?
C17 H17A 0.9300 ?
C18 C19 1.438(6) ?
C18 H18A 0.9300 ?
C19 C20 1.403(6) ?
C19 C23 1.413(6) ?
C20 C21 1.371(6) ?
C20 H20A 0.9300 ?
C21 C22 1.411(6) ?
C21 H21A 0.9300 ?
C22 H22A 0.9300 ?
C23 C24 1.436(6) ?
C25 C26 1.513(7) ?
C25 H25A 0.9700 ?
C25 H25B 0.9700 ?
C26 C27 1.503(8) ?
C26 H26A 0.9700 ?
C26 H26B 0.9700 ?
C27 H27A 0.9700 ?
C27 H27B 0.9700 ?

loop_
_geom_hbond_atom_site_label_D
_geom_hbond_atom_site_label_H
_geom_hbond_atom_site_label_A
_geom_hbond_distance_DH
_geom_hbond_distance_HA
_geom_hbond_distance_DA
_geom_hbond_angle_DHA
O5 H5B O3 0.82 1.99 2.788(4) 166
O6 H6B O4 0.82 2.01 2.817(5) 166

loop_
_geom_torsion_atom_site_label_1
_geom_torsion_atom_site_label_2
_geom_torsion_atom_site_label_3
_geom_torsion_atom_site_label_4
_geom_torsion
O3 S1 O1 Cu1 144.4(2)
O4 S1 O1 Cu1 -94.3(2)
O2 S1 O1 Cu1 26.5(3)
N1 Cu1 O1 S1 110.9(2)
N3 Cu1 O1 S1 -74.3(2)
N2 Cu1 O1 S1 33.5(4)
N4 Cu1 O1 S1 -156.1(2)
O1 Cu1 N1 C1 34.3(3)
N3 Cu1 N1 C1 -119.1(8)
N2 Cu1 N1 C1 -179.4(4)
N4 Cu1 N1 C1 -70.9(3)
O1 Cu1 N1 C12 -154.1(3)
N3 Cu1 N1 C12 52.5(11)
N2 Cu1 N1 C12 -7.7(3)
N4 Cu1 N1 C12 100.7(3)
O1 Cu1 N2 C10 -94.7(4)
N1 Cu1 N2 C10 -175.5(4)
N3 Cu1 N2 C10 14.5(4)
N4 Cu1 N2 C10 95.1(3)
O1 Cu1 N2 C11 87.0(3)
N1 Cu1 N2 C11 6.2(2)
N3 Cu1 N2 C11 -163.8(3)
N4 Cu1 N2 C11 -83.2(3)
O1 Cu1 N3 C13 75.9(3)
N1 Cu1 N3 C13 -131.1(8)
N2 Cu1 N3 C13 -71.8(3)
N4 Cu1 N3 C13 179.8(4)
O1 Cu1 N3 C24 -110.9(3)
N1 Cu1 N3 C24 42.2(11)
N2 Cu1 N3 C24 101.4(3)
N4 Cu1 N3 C24 -6.9(3)
O1 Cu1 N4 C22 -80.9(4)
N1 Cu1 N4 C22 12.0(4)
N3 Cu1 N4 C22 -176.7(4)
N2 Cu1 N4 C22 93.4(4)
O1 Cu1 N4 C23 100.9(2)
N1 Cu1 N4 C23 -166.2(2)
N3 Cu1 N4 C23 5.1(2)
N2 Cu1 N4 C23 -84.8(3)
C12 N1 C1 C2 -0.8(6)
Cu1 N1 C1 C2 170.5(3)
N1 C1 C2 C3 0.6(6)
C1 C2 C3 C4 0.6(6)
C2 C3 C4 C12 -1.4(6)
C2 C3 C4 C5 176.3(4)
C12 C4 C5 C6 -1.3(6)
C3 C4 C5 C6 -178.9(4)
C4 C5 C6 C7 0.4(6)
C5 C6 C7 C11 -0.8(6)
C5 C6 C7 C8 179.5(4)
C11 C7 C8 C9 0.0(6)
C6 C7 C8 C9 179.7(4)
C7 C8 C9 C10 -0.1(6)
C11 N2 C10 C9 1.2(6)
Cu1 N2 C10 C9 -177.1(3)
C8 C9 C10 N2 -0.5(7)
C10 N2 C11 C7 -1.3(6)
Cu1 N2 C11 C7 177.3(3)
C10 N2 C11 C12 177.6(3)
Cu1 N2 C11 C12 -3.8(4)
C6 C7 C11 N2 -179.0(3)
C8 C7 C11 N2 0.7(6)
C6 C7 C11 C12 2.1(6)
C8 C7 C11 C12 -178.2(4)
C1 N1 C12 C4 -0.1(6)
Cu1 N1 C12 C4 -172.7(3)
C1 N1 C12 C11 -179.3(4)
Cu1 N1 C12 C11 8.1(4)
C3 C4 C12 N1 1.2(6)
C5 C4 C12 N1 -176.6(4)
C3 C4 C12 C11 -179.6(4)
C5 C4 C12 C11 2.6(6)
N2 C11 C12 N1 -2.7(5)
C7 C11 C12 N1 176.2(4)
N2 C11 C12 C4 178.0(4)
C7 C11 C12 C4 -3.0(6)
C24 N3 C13 C14 -0.7(6)
Cu1 N3 C13 C14 172.2(3)
N3 C13 C14 C15 1.8(6)
C13 C14 C15 C16 -0.8(6)
C14 C15 C16 C24 -1.1(6)
C14 C15 C16 C17 178.4(4)
C15 C16 C17 C18 -177.6(4)
C24 C16 C17 C18 1.8(6)
C16 C17 C18 C19 -2.3(6)
C17 C18 C19 C20 -179.4(4)
C17 C18 C19 C23 1.2(6)
C23 C19 C20 C21 0.4(6)
C18 C19 C20 C21 -179.0(4)
C19 C20 C21 C22 -1.2(7)
C23 N4 C22 C21 -0.3(6)
Cu1 N4 C22 C21 -178.4(3)
C20 C21 C22 N4 1.2(7)
C22 N4 C23 C19 -0.6(6)
Cu1 N4 C23 C19 177.9(3)
C22 N4 C23 C24 178.9(3)
Cu1 N4 C23 C24 -2.6(4)
C20 C19 C23 N4 0.5(6)
C18 C19 C23 N4 180.0(3)
C20 C19 C23 C24 -179.0(4)
C18 C19 C23 C24 0.5(6)
C13 N3 C24 C16 -1.3(6)
Cu1 N3 C24 C16 -175.0(3)
C13 N3 C24 C23 -178.4(4)
Cu1 N3 C24 C23 7.8(4)
C15 C16 C24 N3 2.2(6)
C17 C16 C24 N3 -177.3(4)
C15 C16 C24 C23 179.3(4)
C17 C16 C24 C23 -0.2(6)
N4 C23 C24 N3 -3.2(5)
C19 C23 C24 N3 176.3(4)
N4 C23 C24 C16 179.6(4)
C19 C23 C24 C16 -0.9(6)
O5 C25 C26 C27 -55.4(6)
C25 C26 C27 O6 -61.9(6)
